data_7023103
loop_
_publ_author_name
'Mikata, Yuji'
'Sato, Yumi'
'Takeuchi, Saaya'
'Kuroda, Yasuko'
'Konno, Hideo'
'Iwatsuki, Satoshi'

_publ_section_title
;
 Quinoline-based fluorescent zinc sensors with enhanced fluorescence
 intensity, Zn/Cd selectivity and metal binding affinity by conformational
 restriction.
;
_journal_issue 26
_journal_name_full 'Dalton transactions (Cambridge, England : 2003)'
_journal_page_first 9688
_journal_page_last 9698
_journal_paper_doi 10.1039/c3dt50719j
_journal_volume 42
_journal_year 2013
_chemical_formula_moiety 'C46 H42 Cd Cl2 N8 O8'
_chemical_formula_sum 'C46 H42 Cd Cl2 N8 O8'
_chemical_formula_weight 1018.20
_space_group_IT_number 14
_symmetry_cell_setting monoclinic
_symmetry_Int_Tables_number 14
_symmetry_space_group_name_Hall '-P 2yn'
_symmetry_space_group_name_H-M 'P 1 21/n 1'
_atom_sites_solution_hydrogens geom
_atom_sites_solution_primary direct
_atom_sites_solution_secondary difmap
_cell_angle_alpha 90.0000
_cell_angle_beta 101.1970(15)
_cell_angle_gamma 90.0000
_cell_formula_units_Z 4
_cell_length_a 14.3782(5)
_cell_length_b 16.4845(5)
_cell_length_c 19.2461(7)
_cell_measurement_reflns_used 10522
_cell_measurement_temperature 223
_cell_measurement_theta_max 27.50
_cell_measurement_theta_min 3.08
_cell_volume 4474.8(3)
_computing_cell_refinement CrystalClear
_computing_data_collection 'CrystalClear (Rigaku/MSC Inc., 2006)'
_computing_data_reduction CrystalClear
_computing_molecular_graphics 'CrystalStructure 4.0'
_computing_publication_material 'CrystalStructure 4.0 (Rigaku, 2010)'
_computing_structure_refinement 'SHELXL97 (Sheldrick, 2008)'
_computing_structure_solution 'SIR92 (Altomare, et al., 1994)'
_diffrn_ambient_temperature 223
_diffrn_detector_area_resol_mean 7.314
_diffrn_measured_fraction_theta_full 0.998
_diffrn_measured_fraction_theta_max 0.998
_diffrn_measurement_device_type 'Rigaku Mercury70'
_diffrn_measurement_method \w
_diffrn_radiation_type 'Mo K\a'
_diffrn_radiation_wavelength 0.71070
_diffrn_reflns_av_R_equivalents 0.0229
_diffrn_reflns_limit_h_max 18
_diffrn_reflns_limit_h_min -18
_diffrn_reflns_limit_k_max 21
_diffrn_reflns_limit_k_min -21
_diffrn_reflns_limit_l_max 24
_diffrn_reflns_limit_l_min -24
_diffrn_reflns_number 44004
_diffrn_reflns_theta_full 27.48
_diffrn_reflns_theta_max 27.48
_diffrn_standards_number 0
_exptl_absorpt_coefficient_mu 0.672
_exptl_absorpt_correction_T_max 0.874
_exptl_absorpt_correction_T_min 0.768
_exptl_absorpt_correction_type multi-scan
_exptl_absorpt_process_details 'REQAB (Rigaku, 1998)'
_exptl_crystal_colour colorless
_exptl_crystal_density_diffrn 1.511
_exptl_crystal_density_method 'not measured'
_exptl_crystal_description unknown
_exptl_crystal_F_000 2080.00
_exptl_crystal_size_max 0.200
_exptl_crystal_size_mid 0.200
_exptl_crystal_size_min 0.200
_refine_diff_density_max 0.930
_refine_diff_density_min -0.620
_refine_ls_extinction_method none
_refine_ls_goodness_of_fit_ref 1.065
_refine_ls_hydrogen_treatment constr
_refine_ls_number_parameters 586
_refine_ls_number_reflns 10239
_refine_ls_number_restraints 0
_refine_ls_R_factor_gt 0.0402
_refine_ls_shift/su_max 0.001
_refine_ls_structure_factor_coef Fsqd
_refine_ls_weighting_details 'w = 1/[\s^2^(Fo^2^)+(0.0557P)^2^+3.5151P] where P=(Fo^2^+2Fc^2^)/3'
_refine_ls_weighting_scheme calc
_refine_ls_wR_factor_ref 0.1087
_reflns_number_gt 9233
_reflns_number_total 10239
_reflns_threshold_expression F^2^>2.0\s(F^2^)
_cod_data_source_file c3dt50719j.txt
_cod_data_source_block '_1isoTQEN-Cd(ClO4)2-crysta'
_cod_database_code 7023103

loop_
_symmetry_equiv_pos_site_id
_symmetry_equiv_pos_as_xyz
1 +X,+Y,+Z
2 1/2-X,1/2+Y,1/2-Z
3 -X,-Y,-Z
4 1/2+X,1/2-Y,1/2+Z

loop_
_atom_site_label
_atom_site_type_symbol
_atom_site_fract_x
_atom_site_fract_y
_atom_site_fract_z
_atom_site_U_iso_or_equiv
_atom_site_adp_type
_atom_site_occupancy
_atom_site_symmetry_multiplicity
_atom_site_calc_flag
_atom_site_refinement_flags
Cd(1) Cd 0.202323(11) 0.314945(9) 0.339190(8) 0.03140(7) Uani 1.0 4 d .
Cl(1) Cl 0.11321(6) 0.37763(5) 0.63549(4) 0.05804(19) Uani 1.0 4 d .
Cl(2) Cl 0.11254(5) 0.17159(4) 0.08109(4) 0.04507(15) Uani 1.0 4 d .
O(1) O 0.1733(6) 0.3206(4) 0.6195(4) 0.213(4) Uani 1.0 4 d .
O(2) O 0.1193(3) 0.4448(2) 0.5926(2) 0.1122(12) Uani 1.0 4 d .
O(3) O 0.0136(3) 0.3586(3) 0.6220(3) 0.1406(17) Uani 1.0 4 d .
O(4) O 0.1328(3) 0.3978(4) 0.70616(17) 0.1464(18) Uani 1.0 4 d .
O(5) O 0.0913(2) 0.23897(16) 0.03541(17) 0.0863(9) Uani 1.0 4 d .
O(6) O 0.20857(18) 0.1737(2) 0.11788(16) 0.0864(10) Uani 1.0 4 d .
O(7) O 0.10050(19) 0.10036(15) 0.03850(15) 0.0753(7) Uani 1.0 4 d .
O(8) O 0.0494(2) 0.1699(3) 0.12903(15) 0.0976(11) Uani 1.0 4 d .
N(1) N 0.12168(13) 0.43326(12) 0.37065(10) 0.0332(4) Uani 1.0 4 d .
N(2) N 0.31080(13) 0.37161(11) 0.43855(10) 0.0328(4) Uani 1.0 4 d .
N(3) N 0.02597(15) 0.29755(13) 0.31626(11) 0.0374(5) Uani 1.0 4 d .
N(4) N 0.16845(14) 0.39732(12) 0.23855(11) 0.0364(5) Uani 1.0 4 d .
N(5) N 0.36388(15) 0.31369(12) 0.31933(12) 0.0371(5) Uani 1.0 4 d .
N(6) N 0.19739(16) 0.23823(13) 0.44307(11) 0.0422(5) Uani 1.0 4 d .
N(7) N 0.19952(19) 0.18312(14) 0.29013(14) 0.0510(6) Uani 1.0 4 d .
N(8) N -0.0386(5) 0.0443(4) 0.5976(3) 0.139(3) Uani 1.0 4 d .
C(1) C 0.19127(17) 0.48194(14) 0.42021(13) 0.0369(5) Uani 1.0 4 d .
C(2) C 0.25674(17) 0.43017(15) 0.47339(12) 0.0359(5) Uani 1.0 4 d .
C(3) C 0.04595(16) 0.40309(15) 0.40587(13) 0.0367(5) Uani 1.0 4 d .
C(4) C 0.08007(18) 0.48165(15) 0.30762(13) 0.0388(5) Uani 1.0 4 d .
C(5) C 0.39043(17) 0.41206(15) 0.41455(13) 0.0379(5) Uani 1.0 4 d .
C(6) C 0.34709(18) 0.30522(15) 0.48739(14) 0.0379(6) Uani 1.0 4 d .
C(7) C -0.01176(17) 0.33618(16) 0.36422(13) 0.0371(5) Uani 1.0 4 d .
C(8) C -0.02564(19) 0.23776(17) 0.27706(14) 0.0447(6) Uani 1.0 4 d .
C(9) C -0.1130(2) 0.21469(19) 0.28645(15) 0.0513(7) Uani 1.0 4 d .
C(10) C -0.2421(3) 0.2299(3) 0.3544(2) 0.0716(10) Uani 1.0 4 d .
C(11) C -0.2771(3) 0.2683(3) 0.4064(3) 0.0829(13) Uani 1.0 4 d .
C(12) C -0.2267(3) 0.3311(3) 0.4452(3) 0.0792(12) Uani 1.0 4 d .
C(13) C -0.1408(3) 0.3547(3) 0.43223(18) 0.0602(9) Uani 1.0 4 d .
C(14) C -0.1017(2) 0.31576(16) 0.37898(16) 0.0449(6) Uani 1.0 4 d .
C(15) C -0.1536(2) 0.25248(19) 0.33905(16) 0.0517(7) Uani 1.0 4 d .
C(16) C 0.11700(16) 0.46339(14) 0.24091(12) 0.0334(5) Uani 1.0 4 d .
C(17) C 0.1948(2) 0.37657(16) 0.17617(14) 0.0453(6) Uani 1.0 4 d .
C(18) C 0.1729(3) 0.42195(18) 0.11629(14) 0.0492(7) Uani 1.0 4 d .
C(19) C 0.0932(2) 0.54343(18) 0.05630(15) 0.0503(7) Uani 1.0 4 d .
C(20) C 0.0376(3) 0.60979(18) 0.05884(16) 0.0546(8) Uani 1.0 4 d .
C(21) C 0.0074(3) 0.63027(17) 0.12119(17) 0.0542(7) Uani 1.0 4 d .
C(22) C 0.03268(19) 0.58468(16) 0.18126(15) 0.0449(6) Uani 1.0 4 d .
C(23) C 0.08983(17) 0.51495(14) 0.18069(13) 0.0371(5) Uani 1.0 4 d .
C(24) C 0.12019(18) 0.49399(16) 0.11729(13) 0.0403(6) Uani 1.0 4 d .
C(25) C 0.42064(16) 0.36958(15) 0.35319(13) 0.0361(5) Uani 1.0 4 d .
C(26) C 0.3908(2) 0.27390(17) 0.26390(14) 0.0446(6) Uani 1.0 4 d .
C(27) C 0.4725(2) 0.2904(2) 0.24134(15) 0.0517(7) Uani 1.0 4 d .
C(28) C 0.6166(3) 0.3770(3) 0.25117(19) 0.0749(12) Uani 1.0 4 d .
C(29) C 0.6692(3) 0.4389(4) 0.2833(2) 0.0918(16) Uani 1.0 4 d .
C(30) C 0.6429(3) 0.4804(3) 0.33998(19) 0.0779(12) Uani 1.0 4 d .
C(31) C 0.5638(2) 0.4579(3) 0.36505(16) 0.0565(8) Uani 1.0 4 d .
C(32) C 0.50648(18) 0.39337(17) 0.33213(14) 0.0429(6) Uani 1.0 4 d .
C(33) C 0.5327(2) 0.3523(2) 0.27420(15) 0.0513(7) Uani 1.0 4 d .
C(34) C 0.27438(17) 0.24006(15) 0.49252(12) 0.0363(5) Uani 1.0 4 d .
C(35) C 0.1320(3) 0.17804(17) 0.44492(16) 0.0507(7) Uani 1.0 4 d .
C(36) C 0.1435(3) 0.11954(18) 0.49537(16) 0.0525(7) Uani 1.0 4 d .
C(37) C 0.2450(3) 0.05707(18) 0.60072(16) 0.0547(7) Uani 1.0 4 d .
C(38) C 0.3274(3) 0.0575(2) 0.64883(17) 0.0580(8) Uani 1.0 4 d .
C(39) C 0.3938(3) 0.11927(19) 0.64866(15) 0.0533(7) Uani 1.0 4 d .
C(40) C 0.3778(2) 0.18024(16) 0.59981(15) 0.0446(6) Uani 1.0 4 d .
C(41) C 0.29368(19) 0.18092(14) 0.54768(13) 0.0371(5) Uani 1.0 4 d .
C(42) C 0.2258(2) 0.11876(16) 0.54810(14) 0.0438(6) Uani 1.0 4 d .
C(43) C 0.1713(2) 0.11983(17) 0.27837(15) 0.0475(6) Uani 1.0 4 d .
C(44) C 0.1309(3) 0.0403(2) 0.2631(3) 0.0718(10) Uani 1.0 4 d .
C(45) C -0.0627(5) 0.1074(5) 0.5751(3) 0.109(2) Uani 1.0 4 d .
C(46) C -0.0897(6) 0.1849(4) 0.5460(4) 0.133(3) Uani 1.0 4 d .
H(1) H 0.1573 0.5198 0.4456 0.0442 Uiso 1.0 4 calc R
H(2) H 0.2293 0.5140 0.3931 0.0442 Uiso 1.0 4 calc R
H(3) H 0.3012 0.4653 0.5048 0.0431 Uiso 1.0 4 calc R
H(4) H 0.2193 0.4005 0.5025 0.0431 Uiso 1.0 4 calc R
H(5) H 0.0038 0.4482 0.4120 0.0441 Uiso 1.0 4 calc R
H(6) H 0.0745 0.3827 0.4530 0.0441 Uiso 1.0 4 calc R
H(7) H 0.0914 0.5392 0.3191 0.0465 Uiso 1.0 4 calc R
H(8) H 0.0113 0.4731 0.2978 0.0465 Uiso 1.0 4 calc R
H(9) H 0.4446 0.4147 0.4542 0.0455 Uiso 1.0 4 calc R
H(10) H 0.3719 0.4678 0.4006 0.0455 Uiso 1.0 4 calc R
H(11) H 0.3699 0.3280 0.5347 0.0455 Uiso 1.0 4 calc R
H(12) H 0.4013 0.2802 0.4718 0.0455 Uiso 1.0 4 calc R
H(13) H 0.0006 0.2115 0.2420 0.0536 Uiso 1.0 4 calc R
H(14) H -0.1462 0.1737 0.2580 0.0616 Uiso 1.0 4 calc R
H(15) H -0.2772 0.1878 0.3286 0.0859 Uiso 1.0 4 calc R
H(16) H -0.3360 0.2524 0.4162 0.0994 Uiso 1.0 4 calc R
H(17) H -0.2522 0.3574 0.4806 0.0950 Uiso 1.0 4 calc R
H(18) H -0.1074 0.3970 0.4588 0.0722 Uiso 1.0 4 calc R
H(19) H 0.2298 0.3286 0.1748 0.0544 Uiso 1.0 4 calc R
H(20) H 0.1927 0.4056 0.0747 0.0591 Uiso 1.0 4 calc R
H(21) H 0.1137 0.5303 0.0142 0.0604 Uiso 1.0 4 calc R
H(22) H 0.0194 0.6421 0.0182 0.0655 Uiso 1.0 4 calc R
H(23) H -0.0311 0.6763 0.1220 0.0650 Uiso 1.0 4 calc R
H(24) H 0.0121 0.5997 0.2229 0.0539 Uiso 1.0 4 calc R
H(25) H 0.3508 0.2332 0.2404 0.0536 Uiso 1.0 4 calc R
H(26) H 0.4888 0.2606 0.2038 0.0621 Uiso 1.0 4 calc R
H(27) H 0.6355 0.3499 0.2132 0.0899 Uiso 1.0 4 calc R
H(28) H 0.7245 0.4544 0.2675 0.1102 Uiso 1.0 4 calc R
H(29) H 0.6798 0.5241 0.3610 0.0935 Uiso 1.0 4 calc R
H(30) H 0.5476 0.4852 0.4039 0.0678 Uiso 1.0 4 calc R
H(31) H 0.0768 0.1773 0.4096 0.0608 Uiso 1.0 4 calc R
H(32) H 0.0966 0.0798 0.4950 0.0630 Uiso 1.0 4 calc R
H(33) H 0.2002 0.0158 0.6021 0.0656 Uiso 1.0 4 calc R
H(34) H 0.3400 0.0157 0.6826 0.0696 Uiso 1.0 4 calc R
H(35) H 0.4503 0.1189 0.6827 0.0640 Uiso 1.0 4 calc R
H(36) H 0.4228 0.2218 0.6008 0.0535 Uiso 1.0 4 calc R
H(37) H 0.1119 0.0186 0.3051 0.0862 Uiso 1.0 4 calc R
H(38) H 0.1776 0.0047 0.2489 0.0862 Uiso 1.0 4 calc R
H(39) H 0.0759 0.0440 0.2250 0.0862 Uiso 1.0 4 calc R
H(40) H -0.0673 0.2264 0.5810 0.1591 Uiso 1.0 4 calc R
H(41) H -0.1582 0.1877 0.5327 0.1591 Uiso 1.0 4 calc R
H(42) H -0.0620 0.1936 0.5045 0.1591 Uiso 1.0 4 calc R

loop_
_atom_site_aniso_label
_atom_site_aniso_U_11
_atom_site_aniso_U_22
_atom_site_aniso_U_33
_atom_site_aniso_U_12
_atom_site_aniso_U_13
_atom_site_aniso_U_23
Cd(1) 0.03281(11) 0.03089(10) 0.02994(10) -0.00088(6) 0.00470(7) -0.00090(5)
Cl(1) 0.0667(5) 0.0573(4) 0.0562(5) 0.0023(4) 0.0268(4) 0.0040(4)
Cl(2) 0.0436(4) 0.0488(4) 0.0424(4) 0.0107(3) 0.0073(3) -0.0029(3)
O(1) 0.316(8) 0.171(5) 0.187(6) 0.170(6) 0.137(6) 0.043(4)
O(2) 0.128(3) 0.098(3) 0.128(3) 0.021(2) 0.067(3) 0.044(2)
O(3) 0.113(3) 0.132(4) 0.184(5) -0.056(3) 0.046(3) -0.035(4)
O(4) 0.138(4) 0.241(6) 0.0583(19) 0.040(4) 0.013(2) -0.018(3)
O(5) 0.090(2) 0.0619(16) 0.112(3) 0.0189(14) 0.0321(17) 0.0319(15)
O(6) 0.0473(14) 0.127(3) 0.0780(19) 0.0159(14) -0.0041(13) -0.0350(17)
O(7) 0.0774(17) 0.0548(14) 0.0902(19) 0.0010(12) 0.0076(14) -0.0198(13)
O(8) 0.0710(18) 0.173(4) 0.0553(15) 0.0474(19) 0.0279(14) 0.0184(17)
N(1) 0.0316(10) 0.0367(10) 0.0316(10) -0.0014(8) 0.0064(8) -0.0034(8)
N(2) 0.0305(10) 0.0343(10) 0.0335(10) -0.0030(8) 0.0058(8) 0.0006(8)
N(3) 0.0359(11) 0.0429(11) 0.0326(10) -0.0025(9) 0.0044(8) -0.0055(9)
N(4) 0.0391(11) 0.0367(10) 0.0340(10) 0.0035(8) 0.0082(9) 0.0000(8)
N(5) 0.0367(11) 0.0361(11) 0.0382(11) 0.0028(8) 0.0067(9) -0.0001(8)
N(6) 0.0440(12) 0.0436(12) 0.0363(11) -0.0132(9) 0.0014(9) 0.0039(9)
N(7) 0.0534(15) 0.0435(13) 0.0553(15) -0.0027(10) 0.0085(12) -0.0120(10)
N(8) 0.201(7) 0.115(4) 0.103(4) -0.069(5) 0.033(4) -0.017(4)
C(1) 0.0363(12) 0.0345(11) 0.0410(13) -0.0046(9) 0.0102(10) -0.0095(10)
C(2) 0.0349(12) 0.0407(12) 0.0327(12) -0.0078(10) 0.0078(9) -0.0089(10)
C(3) 0.0323(12) 0.0440(13) 0.0353(12) -0.0045(10) 0.0102(10) -0.0069(10)
C(4) 0.0394(13) 0.0396(12) 0.0372(13) 0.0074(10) 0.0071(10) 0.0005(10)
C(5) 0.0338(12) 0.0404(12) 0.0396(13) -0.0054(10) 0.0073(10) 0.0008(10)
C(6) 0.0338(12) 0.0403(13) 0.0365(13) -0.0045(10) -0.0006(10) 0.0047(10)
C(7) 0.0329(12) 0.0449(13) 0.0326(12) -0.0033(10) 0.0039(10) -0.0031(10)
C(8) 0.0450(14) 0.0490(15) 0.0373(13) -0.0016(11) 0.0012(11) -0.0089(11)
C(9) 0.0460(15) 0.0564(17) 0.0472(16) -0.0127(13) -0.0017(12) -0.0124(13)
C(10) 0.0469(18) 0.087(3) 0.081(3) -0.0296(17) 0.0139(17) -0.021(2)
C(11) 0.0490(19) 0.107(4) 0.101(3) -0.033(2) 0.036(2) -0.029(3)
C(12) 0.059(2) 0.098(3) 0.092(3) -0.026(2) 0.042(2) -0.034(3)
C(13) 0.0459(16) 0.072(2) 0.069(2) -0.0170(15) 0.0244(15) -0.0204(17)
C(14) 0.0365(14) 0.0519(16) 0.0468(16) -0.0091(11) 0.0098(12) -0.0081(11)
C(15) 0.0392(14) 0.0616(18) 0.0531(17) -0.0114(13) 0.0060(12) -0.0092(14)
C(16) 0.0309(11) 0.0339(11) 0.0346(12) -0.0013(9) 0.0043(9) -0.0010(9)
C(17) 0.0531(16) 0.0436(14) 0.0407(14) 0.0115(12) 0.0125(12) -0.0004(11)
C(18) 0.0605(17) 0.0545(16) 0.0353(13) 0.0081(13) 0.0159(12) -0.0003(12)
C(19) 0.0577(17) 0.0522(16) 0.0391(14) -0.0044(13) 0.0044(12) 0.0080(12)
C(20) 0.0630(19) 0.0464(15) 0.0487(16) -0.0044(13) -0.0032(14) 0.0153(13)
C(21) 0.0580(18) 0.0392(14) 0.0611(18) 0.0075(12) 0.0007(14) 0.0077(13)
C(22) 0.0445(14) 0.0395(13) 0.0490(15) 0.0043(11) 0.0045(12) 0.0039(11)
C(23) 0.0363(12) 0.0344(12) 0.0388(13) -0.0031(9) 0.0029(10) 0.0019(10)
C(24) 0.0419(13) 0.0418(13) 0.0363(13) -0.0029(11) 0.0054(10) 0.0028(10)
C(25) 0.0322(12) 0.0397(12) 0.0362(12) 0.0037(9) 0.0066(10) 0.0056(10)
C(26) 0.0486(15) 0.0432(14) 0.0421(14) 0.0076(11) 0.0088(12) -0.0022(11)
C(27) 0.0508(16) 0.0654(18) 0.0409(15) 0.0159(14) 0.0136(12) 0.0020(13)
C(28) 0.0482(18) 0.129(4) 0.0529(19) -0.004(2) 0.0234(15) 0.003(2)
C(29) 0.052(2) 0.169(5) 0.060(3) -0.034(3) 0.0236(17) -0.001(3)
C(30) 0.0544(19) 0.127(4) 0.055(2) -0.037(2) 0.0157(16) 0.001(2)
C(31) 0.0423(15) 0.084(3) 0.0434(15) -0.0182(15) 0.0095(12) 0.0034(15)
C(32) 0.0331(12) 0.0589(16) 0.0366(13) 0.0014(11) 0.0061(10) 0.0075(11)
C(33) 0.0397(14) 0.075(2) 0.0399(14) 0.0077(14) 0.0096(11) 0.0082(14)
C(34) 0.0402(13) 0.0368(12) 0.0316(12) -0.0039(10) 0.0063(10) -0.0012(9)
C(35) 0.0492(16) 0.0530(16) 0.0443(16) -0.0189(12) -0.0049(13) 0.0068(12)
C(36) 0.0540(17) 0.0505(16) 0.0514(16) -0.0174(13) 0.0064(13) 0.0076(13)
C(37) 0.0657(19) 0.0460(15) 0.0557(17) 0.0000(14) 0.0202(15) 0.0156(13)
C(38) 0.068(2) 0.0572(18) 0.0508(17) 0.0159(15) 0.0159(15) 0.0190(14)
C(39) 0.0580(18) 0.0577(17) 0.0418(15) 0.0132(14) 0.0036(13) 0.0102(13)
C(40) 0.0480(15) 0.0460(15) 0.0382(14) 0.0038(11) 0.0045(12) 0.0018(10)
C(41) 0.0445(14) 0.0375(12) 0.0303(12) 0.0015(10) 0.0092(10) 0.0020(9)
C(42) 0.0516(15) 0.0422(13) 0.0391(13) -0.0027(11) 0.0126(12) 0.0056(11)
C(43) 0.0474(15) 0.0458(15) 0.0473(15) 0.0028(12) 0.0044(12) -0.0063(12)
C(44) 0.077(3) 0.0419(16) 0.091(3) -0.0053(16) 0.002(2) -0.0052(17)
C(45) 0.136(5) 0.119(5) 0.075(3) -0.067(4) 0.032(3) -0.024(3)
C(46) 0.172(7) 0.130(6) 0.094(5) -0.038(5) 0.021(5) 0.007(4)

loop_
_atom_type_symbol
_atom_type_description
_atom_type_scat_dispersion_real
_atom_type_scat_dispersion_imag
_atom_type_scat_source
C C 0.0033 0.0016
;
International Tables for Crystallography
(1992, Vol. C, Tables 4.2.6.8 and 6.1.1.4)
;
H H 0.0000 0.0000
;
International Tables for Crystallography
(1992, Vol. C, Table 6.1.1.4)
;
Cd Cd -0.8075 1.2024
;
International Tables for Crystallography
(1992, Vol. C, Tables 4.2.6.8 and 6.1.1.4)
;
Cl Cl 0.1484 0.1585
;
International Tables for Crystallography
(1992, Vol. C, Tables 4.2.6.8 and 6.1.1.4)
;
N N 0.0061 0.0033
;
International Tables for Crystallography
(1992, Vol. C, Tables 4.2.6.8 and 6.1.1.4)
;
O O 0.0106 0.0060
;
International Tables for Crystallography
(1992, Vol. C, Tables 4.2.6.8 and 6.1.1.4)
;

loop_
_geom_angle_atom_site_label_1
_geom_angle_atom_site_label_2
_geom_angle_atom_site_label_3
_geom_angle
_geom_angle_publ_flag
N(1) Cd(1) N(2) 75.83(6) yes
N(1) Cd(1) N(3) 67.43(7) yes
N(1) Cd(1) N(4) 72.82(7) yes
N(1) Cd(1) N(5) 124.72(7) yes
N(1) Cd(1) N(6) 97.18(8) yes
N(1) Cd(1) N(7) 150.83(8) yes
N(2) Cd(1) N(3) 131.42(7) yes
N(2) Cd(1) N(4) 115.53(7) yes
N(2) Cd(1) N(5) 68.67(7) yes
N(2) Cd(1) N(6) 70.08(7) yes
N(2) Cd(1) N(7) 129.12(8) yes
N(3) Cd(1) N(4) 83.09(7) yes
N(3) Cd(1) N(5) 159.85(8) yes
N(3) Cd(1) N(6) 83.85(8) yes
N(3) Cd(1) N(7) 83.47(9) yes
N(4) Cd(1) N(5) 85.77(8) yes
N(4) Cd(1) N(6) 165.88(8) yes
N(4) Cd(1) N(7) 102.60(8) yes
N(5) Cd(1) N(6) 108.28(8) yes
N(5) Cd(1) N(7) 82.64(9) yes
N(6) Cd(1) N(7) 81.15(9) yes
O(1) Cl(1) O(2) 107.5(4) yes
O(1) Cl(1) O(3) 117.7(4) yes
O(1) Cl(1) O(4) 112.1(4) yes
O(2) Cl(1) O(3) 104.0(3) yes
O(2) Cl(1) O(4) 111.7(3) yes
O(3) Cl(1) O(4) 103.7(3) yes
O(5) Cl(2) O(6) 111.22(19) yes
O(5) Cl(2) O(7) 107.63(17) yes
O(5) Cl(2) O(8) 109.4(2) yes
O(6) Cl(2) O(7) 107.71(18) yes
O(6) Cl(2) O(8) 111.04(18) yes
O(7) Cl(2) O(8) 109.7(2) yes
Cd(1) N(1) C(1) 107.68(14) yes
Cd(1) N(1) C(3) 106.08(14) yes
Cd(1) N(1) C(4) 111.66(15) yes
C(1) N(1) C(3) 110.72(19) yes
C(1) N(1) C(4) 110.62(19) yes
C(3) N(1) C(4) 109.98(18) yes
Cd(1) N(2) C(2) 107.26(13) yes
Cd(1) N(2) C(5) 110.43(14) yes
Cd(1) N(2) C(6) 108.27(14) yes
C(2) N(2) C(5) 110.81(18) yes
C(2) N(2) C(6) 110.39(19) yes
C(5) N(2) C(6) 109.63(18) yes
Cd(1) N(3) C(7) 111.14(15) yes
Cd(1) N(3) C(8) 126.98(18) yes
C(7) N(3) C(8) 118.7(3) yes
Cd(1) N(4) C(16) 118.54(17) yes
Cd(1) N(4) C(17) 122.15(16) yes
C(16) N(4) C(17) 119.2(2) yes
Cd(1) N(5) C(25) 115.88(18) yes
Cd(1) N(5) C(26) 123.41(17) yes
C(25) N(5) C(26) 118.6(3) yes
Cd(1) N(6) C(34) 116.02(18) yes
Cd(1) N(6) C(35) 122.60(17) yes
C(34) N(6) C(35) 118.9(3) yes
Cd(1) N(7) C(43) 155.2(3) yes
N(1) C(1) C(2) 112.63(19) yes
N(2) C(2) C(1) 111.98(19) yes
N(1) C(3) C(7) 112.3(2) yes
N(1) C(4) C(16) 115.9(2) yes
N(2) C(5) C(25) 113.2(2) yes
N(2) C(6) C(34) 113.92(19) yes
N(3) C(7) C(3) 117.6(3) yes
N(3) C(7) C(14) 122.7(3) yes
C(3) C(7) C(14) 119.7(3) yes
N(3) C(8) C(9) 123.0(3) yes
C(8) C(9) C(15) 119.7(3) yes
C(11) C(10) C(15) 120.6(4) yes
C(10) C(11) C(12) 120.8(4) yes
C(11) C(12) C(13) 120.6(5) yes
C(12) C(13) C(14) 120.3(4) yes
C(7) C(14) C(13) 122.9(3) yes
C(7) C(14) C(15) 118.1(3) yes
C(13) C(14) C(15) 119.0(3) yes
C(9) C(15) C(10) 123.4(3) yes
C(9) C(15) C(14) 117.8(3) yes
C(10) C(15) C(14) 118.8(3) yes
N(4) C(16) C(4) 119.0(2) yes
N(4) C(16) C(23) 121.9(3) yes
C(4) C(16) C(23) 119.0(2) yes
N(4) C(17) C(18) 123.2(3) yes
C(17) C(18) C(24) 119.2(3) yes
C(20) C(19) C(24) 120.0(3) yes
C(19) C(20) C(21) 120.6(3) yes
C(20) C(21) C(22) 121.2(3) yes
C(21) C(22) C(23) 120.0(3) yes
C(16) C(23) C(22) 123.0(3) yes
C(16) C(23) C(24) 118.2(3) yes
C(22) C(23) C(24) 118.8(3) yes
C(18) C(24) C(19) 122.2(3) yes
C(18) C(24) C(23) 118.3(3) yes
C(19) C(24) C(23) 119.5(3) yes
N(5) C(25) C(5) 117.9(3) yes
N(5) C(25) C(32) 122.6(3) yes
C(5) C(25) C(32) 119.4(3) yes
N(5) C(26) C(27) 123.1(3) yes
C(26) C(27) C(33) 119.8(3) yes
C(29) C(28) C(33) 120.5(4) yes
C(28) C(29) C(30) 121.0(4) yes
C(29) C(30) C(31) 120.7(4) yes
C(30) C(31) C(32) 119.7(4) yes
C(25) C(32) C(31) 122.6(3) yes
C(25) C(32) C(33) 118.0(3) yes
C(31) C(32) C(33) 119.4(3) yes
C(27) C(33) C(28) 123.5(4) yes
C(27) C(33) C(32) 117.8(3) yes
C(28) C(33) C(32) 118.6(3) yes
N(6) C(34) C(6) 117.7(3) yes
N(6) C(34) C(41) 122.5(3) yes
C(6) C(34) C(41) 119.7(2) yes
N(6) C(35) C(36) 123.0(3) yes
C(35) C(36) C(42) 119.6(3) yes
C(38) C(37) C(42) 120.4(3) yes
C(37) C(38) C(39) 120.6(3) yes
C(38) C(39) C(40) 121.0(3) yes
C(39) C(40) C(41) 120.1(3) yes
C(34) C(41) C(40) 123.3(3) yes
C(34) C(41) C(42) 117.6(3) yes
C(40) C(41) C(42) 119.1(3) yes
C(36) C(42) C(37) 122.8(3) yes
C(36) C(42) C(41) 118.4(3) yes
C(37) C(42) C(41) 118.8(3) yes
N(7) C(43) C(44) 177.4(4) yes
N(8) C(45) C(46) 178.0(8) yes
N(1) C(1) H(1) 109.068 no
N(1) C(1) H(2) 109.076 no
C(2) C(1) H(1) 109.062 no
C(2) C(1) H(2) 109.064 no
H(1) C(1) H(2) 107.828 no
N(2) C(2) H(3) 109.213 no
N(2) C(2) H(4) 109.205 no
C(1) C(2) H(3) 109.224 no
C(1) C(2) H(4) 109.219 no
H(3) C(2) H(4) 107.915 no
N(1) C(3) H(5) 109.142 no
N(1) C(3) H(6) 109.139 no
C(7) C(3) H(5) 109.141 no
C(7) C(3) H(6) 109.141 no
H(5) C(3) H(6) 107.852 no
N(1) C(4) H(7) 108.307 no
N(1) C(4) H(8) 108.309 no
C(16) C(4) H(7) 108.310 no
C(16) C(4) H(8) 108.320 no
H(7) C(4) H(8) 107.403 no
N(2) C(5) H(9) 108.923 no
N(2) C(5) H(10) 108.925 no
C(25) C(5) H(9) 108.932 no
C(25) C(5) H(10) 108.932 no
H(9) C(5) H(10) 107.739 no
N(2) C(6) H(11) 108.763 no
N(2) C(6) H(12) 108.768 no
C(34) C(6) H(11) 108.770 no
C(34) C(6) H(12) 108.777 no
H(11) C(6) H(12) 107.666 no
N(3) C(8) H(13) 118.493 no
C(9) C(8) H(13) 118.490 no
C(8) C(9) H(14) 120.166 no
C(15) C(9) H(14) 120.147 no
C(11) C(10) H(15) 119.729 no
C(15) C(10) H(15) 119.716 no
C(10) C(11) H(16) 119.613 no
C(12) C(11) H(16) 119.602 no
C(11) C(12) H(17) 119.708 no
C(13) C(12) H(17) 119.697 no
C(12) C(13) H(18) 119.857 no
C(14) C(13) H(18) 119.840 no
N(4) C(17) H(19) 118.387 no
C(18) C(17) H(19) 118.407 no
C(17) C(18) H(20) 120.386 no
C(24) C(18) H(20) 120.387 no
C(20) C(19) H(21) 120.015 no
C(24) C(19) H(21) 119.999 no
C(19) C(20) H(22) 119.717 no
C(21) C(20) H(22) 119.714 no
C(20) C(21) H(23) 119.401 no
C(22) C(21) H(23) 119.390 no
C(21) C(22) H(24) 120.020 no
C(23) C(22) H(24) 120.000 no
N(5) C(26) H(25) 118.441 no
C(27) C(26) H(25) 118.458 no
C(26) C(27) H(26) 120.092 no
C(33) C(27) H(26) 120.089 no
C(29) C(28) H(27) 119.726 no
C(33) C(28) H(27) 119.741 no
C(28) C(29) H(28) 119.489 no
C(30) C(29) H(28) 119.502 no
C(29) C(30) H(29) 119.631 no
C(31) C(30) H(29) 119.643 no
C(30) C(31) H(30) 120.140 no
C(32) C(31) H(30) 120.145 no
N(6) C(35) H(31) 118.512 no
C(36) C(35) H(31) 118.510 no
C(35) C(36) H(32) 120.212 no
C(42) C(36) H(32) 120.210 no
C(38) C(37) H(33) 119.808 no
C(42) C(37) H(33) 119.818 no
C(37) C(38) H(34) 119.688 no
C(39) C(38) H(34) 119.697 no
C(38) C(39) H(35) 119.477 no
C(40) C(39) H(35) 119.498 no
C(39) C(40) H(36) 119.975 no
C(41) C(40) H(36) 119.971 no
C(43) C(44) H(37) 109.483 no
C(43) C(44) H(38) 109.472 no
C(43) C(44) H(39) 109.476 no
H(37) C(44) H(38) 109.465 no
H(37) C(44) H(39) 109.466 no
H(38) C(44) H(39) 109.465 no
C(45) C(46) H(40) 109.466 no
C(45) C(46) H(41) 109.471 no
C(45) C(46) H(42) 109.478 no
H(40) C(46) H(41) 109.460 no
H(40) C(46) H(42) 109.473 no
H(41) C(46) H(42) 109.479 no

loop_
_geom_bond_atom_site_label_1
_geom_bond_atom_site_label_2
_geom_bond_distance
_geom_bond_publ_flag
Cd(1) N(1) 2.406(2) yes
Cd(1) N(2) 2.4091(18) yes
Cd(1) N(3) 2.504(3) yes
Cd(1) N(4) 2.338(2) yes
Cd(1) N(5) 2.426(3) yes
Cd(1) N(6) 2.378(3) yes
Cd(1) N(7) 2.367(3) yes
Cl(1) O(1) 1.351(7) yes
Cl(1) O(2) 1.394(4) yes
Cl(1) O(3) 1.439(5) yes
Cl(1) O(4) 1.375(4) yes
Cl(2) O(5) 1.413(3) yes
Cl(2) O(6) 1.425(3) yes
Cl(2) O(7) 1.423(3) yes
Cl(2) O(8) 1.415(4) yes
N(1) C(1) 1.478(3) yes
N(1) C(3) 1.476(4) yes
N(1) C(4) 1.478(3) yes
N(2) C(2) 1.479(4) yes
N(2) C(5) 1.475(4) yes
N(2) C(6) 1.471(3) yes
N(3) C(7) 1.321(4) yes
N(3) C(8) 1.369(4) yes
N(4) C(16) 1.322(3) yes
N(4) C(17) 1.371(4) yes
N(5) C(25) 1.316(3) yes
N(5) C(26) 1.371(4) yes
N(6) C(34) 1.313(3) yes
N(6) C(35) 1.372(4) yes
N(7) C(43) 1.126(4) yes
N(8) C(45) 1.155(10) yes
C(1) C(2) 1.513(4) yes
C(3) C(7) 1.513(4) yes
C(4) C(16) 1.512(4) yes
C(5) C(25) 1.508(4) yes
C(6) C(34) 1.515(4) yes
C(7) C(14) 1.417(4) yes
C(8) C(9) 1.357(5) yes
C(9) C(15) 1.408(5) yes
C(10) C(11) 1.360(7) yes
C(10) C(15) 1.412(5) yes
C(11) C(12) 1.394(6) yes
C(12) C(13) 1.364(6) yes
C(13) C(14) 1.415(5) yes
C(14) C(15) 1.419(4) yes
C(16) C(23) 1.429(4) yes
C(17) C(18) 1.359(4) yes
C(18) C(24) 1.411(4) yes
C(19) C(20) 1.361(5) yes
C(19) C(24) 1.420(4) yes
C(20) C(21) 1.395(5) yes
C(21) C(22) 1.368(4) yes
C(22) C(23) 1.414(4) yes
C(23) C(24) 1.416(4) yes
C(25) C(32) 1.427(4) yes
C(26) C(27) 1.357(5) yes
C(27) C(33) 1.405(5) yes
C(28) C(29) 1.347(7) yes
C(28) C(33) 1.423(5) yes
C(29) C(30) 1.400(7) yes
C(30) C(31) 1.369(6) yes
C(31) C(32) 1.418(5) yes
C(32) C(33) 1.417(5) yes
C(34) C(41) 1.428(4) yes
C(35) C(36) 1.356(5) yes
C(36) C(42) 1.401(4) yes
C(37) C(38) 1.355(5) yes
C(37) C(42) 1.424(4) yes
C(38) C(39) 1.396(5) yes
C(39) C(40) 1.365(4) yes
C(40) C(41) 1.414(4) yes
C(41) C(42) 1.416(4) yes
C(43) C(44) 1.441(5) yes
C(45) C(46) 1.417(10) yes
C(1) H(1) 0.980 no
C(1) H(2) 0.980 no
C(2) H(3) 0.980 no
C(2) H(4) 0.980 no
C(3) H(5) 0.980 no
C(3) H(6) 0.980 no
C(4) H(7) 0.980 no
C(4) H(8) 0.980 no
C(5) H(9) 0.980 no
C(5) H(10) 0.980 no
C(6) H(11) 0.980 no
C(6) H(12) 0.980 no
C(8) H(13) 0.940 no
C(9) H(14) 0.940 no
C(10) H(15) 0.940 no
C(11) H(16) 0.940 no
C(12) H(17) 0.940 no
C(13) H(18) 0.940 no
C(17) H(19) 0.940 no
C(18) H(20) 0.940 no
C(19) H(21) 0.940 no
C(20) H(22) 0.940 no
C(21) H(23) 0.940 no
C(22) H(24) 0.940 no
C(26) H(25) 0.940 no
C(27) H(26) 0.940 no
C(28) H(27) 0.940 no
C(29) H(28) 0.940 no
C(30) H(29) 0.940 no
C(31) H(30) 0.940 no
C(35) H(31) 0.940 no
C(36) H(32) 0.940 no
C(37) H(33) 0.940 no
C(38) H(34) 0.940 no
C(39) H(35) 0.940 no
C(40) H(36) 0.940 no
C(44) H(37) 0.970 no
C(44) H(38) 0.970 no
C(44) H(39) 0.970 no
C(46) H(40) 0.970 no
C(46) H(41) 0.970 no
C(46) H(42) 0.970 no

loop_
_geom_contact_atom_site_label_1
_geom_contact_atom_site_label_2
_geom_contact_distance
_geom_contact_publ_flag
_geom_contact_site_symmetry_2
N(3) C(4) 3.145(4) no .
N(3) C(15) 2.802(4) no .
N(3) C(16) 3.468(4) no .
N(3) C(35) 3.297(4) no .
N(4) C(24) 2.800(4) no .
N(5) C(6) 3.293(4) no .
N(5) C(17) 3.460(4) no .
N(5) C(33) 2.805(4) no .
N(6) C(2) 3.299(4) no .
N(6) C(3) 3.469(4) no .
N(6) C(7) 3.490(4) no .
N(6) C(42) 2.795(4) no .
N(7) C(8) 3.323(4) no .
N(7) C(26) 3.256(4) no .
N(7) C(35) 3.308(5) no .
C(1) C(5) 3.108(4) no .
C(1) C(16) 3.422(4) no .
C(2) C(3) 3.089(4) no .
C(2) C(34) 3.160(4) no .
C(3) C(13) 2.938(5) no .
C(4) C(7) 3.040(4) no .
C(4) C(22) 2.936(4) no .
C(5) C(31) 2.935(5) no .
C(6) C(25) 3.158(4) no .
C(6) C(40) 2.958(4) no .
C(7) C(9) 2.743(4) no .
C(7) C(35) 3.498(4) no .
C(8) C(14) 2.744(5) no .
C(8) C(43) 3.430(4) no .
C(10) C(13) 2.784(5) no .
C(11) C(14) 2.787(5) no .
C(12) C(15) 2.791(6) no .
C(16) C(18) 2.760(4) no .
C(17) C(23) 2.746(4) no .
C(17) C(26) 3.436(4) no .
C(19) C(22) 2.796(5) no .
C(20) C(23) 2.797(4) no .
C(21) C(24) 2.780(4) no .
C(25) C(27) 2.742(4) no .
C(26) C(32) 2.742(4) no .
C(28) C(31) 2.794(6) no .
C(29) C(32) 2.788(6) no .
C(30) C(33) 2.792(6) no .
C(34) C(36) 2.744(4) no .
C(35) C(41) 2.744(4) no .
C(35) C(43) 3.495(5) no .
C(37) C(40) 2.790(5) no .
C(38) C(41) 2.793(4) no .
C(39) C(42) 2.786(4) no .
O(1) C(34) 3.351(8) no .
O(1) C(41) 3.338(8) no .
O(2) C(2) 3.315(5) no .
O(2) C(3) 3.459(5) no 3_566
O(2) C(13) 3.363(5) no 3_566
O(3) C(4) 3.361(6) no 3_566
O(3) C(27) 3.490(6) no 4_455
O(3) C(46) 3.421(8) no .
O(4) C(22) 3.527(6) no 3_566
O(5) C(6) 3.528(4) no 4_454
O(5) C(11) 3.404(6) no 4_554
O(5) C(18) 3.492(4) no .
O(5) C(20) 3.411(4) no 3_565
O(6) N(7) 3.346(5) no .
O(6) C(17) 3.545(5) no .
O(6) C(43) 3.356(5) no .
O(7) C(1) 3.533(4) no 2_545
O(7) C(2) 3.510(4) no 2_545
O(7) C(5) 3.228(4) no 2_545
O(7) C(5) 3.472(4) no 4_454
O(7) C(12) 3.522(6) no 4_554
O(7) C(31) 3.415(5) no 4_454
O(8) N(7) 3.423(4) no .
O(8) C(8) 3.424(5) no .
O(8) C(40) 3.459(5) no 4_454
O(8) C(43) 3.171(4) no .
O(8) C(44) 3.379(5) no .
N(7) O(6) 3.346(5) no .
N(7) O(8) 3.423(4) no .
N(8) C(28) 3.583(7) no 4_455
N(8) C(36) 3.424(7) no 3_556
N(8) C(44) 3.503(8) no 3_556
C(1) O(7) 3.533(4) no 2_555
C(2) O(2) 3.315(5) no .
C(2) O(7) 3.510(4) no 2_555
C(3) O(2) 3.459(5) no 3_566
C(4) O(3) 3.361(6) no 3_566
C(5) O(7) 3.228(4) no 2_555
C(5) O(7) 3.472(4) no 4_555
C(6) O(5) 3.528(4) no 4_555
C(8) O(8) 3.424(5) no .
C(8) C(39) 3.448(4) no 4_454
C(10) C(28) 3.520(6) no 1_455
C(11) O(5) 3.404(6) no 4_455
C(11) C(28) 3.563(6) no 1_455
C(12) O(7) 3.522(6) no 4_455
C(12) C(30) 3.492(6) no 1_455
C(12) C(46) 3.460(8) no .
C(13) O(2) 3.363(5) no 3_566
C(13) C(46) 3.542(8) no .
C(17) O(6) 3.545(5) no .
C(18) O(5) 3.492(4) no .
C(19) C(19) 3.416(4) no 3_565
C(20) O(5) 3.411(4) no 3_565
C(21) C(26) 3.374(4) no 2_555
C(22) O(4) 3.527(6) no 3_566
C(22) C(26) 3.406(4) no 2_555
C(23) C(39) 3.542(4) no 4_454
C(25) C(44) 3.582(5) no 2_555
C(26) C(21) 3.374(4) no 2_545
C(26) C(22) 3.406(4) no 2_545
C(27) O(3) 3.490(6) no 4_554
C(27) C(45) 3.564(7) no 4_554
C(28) N(8) 3.583(7) no 4_554
C(28) C(10) 3.520(6) no 1_655
C(28) C(11) 3.563(6) no 1_655
C(30) C(12) 3.492(6) no 1_655
C(31) O(7) 3.415(5) no 4_555
C(32) C(44) 3.423(5) no 2_555
C(34) O(1) 3.351(8) no .
C(36) N(8) 3.424(7) no 3_556
C(36) C(45) 3.599(8) no .
C(39) C(8) 3.448(4) no 4_555
C(39) C(23) 3.542(4) no 4_555
C(40) O(8) 3.459(5) no 4_555
C(41) O(1) 3.338(8) no .
C(43) O(6) 3.356(5) no .
C(43) O(8) 3.171(4) no .
C(44) O(8) 3.379(5) no .
C(44) N(8) 3.503(8) no 3_556
C(44) C(25) 3.582(5) no 2_545
C(44) C(32) 3.423(5) no 2_545
C(45) C(27) 3.564(7) no 4_455
C(45) C(36) 3.599(8) no .
C(46) O(3) 3.421(8) no .
C(46) C(12) 3.460(8) no .
C(46) C(13) 3.542(8) no .
Cd(1) H(2) 3.4408 no .
Cd(1) H(4) 3.4099 no .
Cd(1) H(6) 3.3152 no .
Cd(1) H(10) 3.5459 no .
Cd(1) H(12) 3.4914 no .
Cd(1) H(13) 3.5653 no .
Cd(1) H(19) 3.2720 no .
Cd(1) H(25) 3.4002 no .
Cd(1) H(31) 3.3454 no .
N(1) H(3) 3.3196 no .
N(1) H(4) 2.7046 no .
N(1) H(10) 3.5773 no .
N(2) H(1) 3.3128 no .
N(2) H(2) 2.6929 no .
N(2) H(6) 3.4680 no .
N(3) H(5) 3.1443 no .
N(3) H(6) 2.9445 no .
N(3) H(8) 2.9188 no .
N(3) H(14) 3.2366 no .
N(3) H(31) 2.6794 no .
N(4) H(2) 3.5076 no .
N(4) H(7) 3.1253 no .
N(4) H(8) 2.9941 no .
N(4) H(20) 3.2424 no .
N(5) H(9) 3.1127 no .
N(5) H(10) 2.9736 no .
N(5) H(12) 2.9303 no .
N(5) H(19) 3.0721 no .
N(5) H(26) 3.2382 no .
N(6) H(4) 2.9021 no .
N(6) H(6) 2.9937 no .
N(6) H(11) 3.1228 no .
N(6) H(12) 2.9587 no .
N(6) H(32) 3.2381 no .
N(7) H(13) 2.8682 no .
N(7) H(19) 3.3534 no .
N(7) H(25) 2.6716 no .
N(7) H(31) 3.1603 no .
N(7) H(37) 3.0279 no .
N(7) H(38) 3.0458 no .
N(7) H(39) 3.0202 no .
N(8) H(40) 3.0388 no .
N(8) H(41) 3.0453 no .
N(8) H(42) 3.0248 no .
C(1) H(5) 2.7265 no .
C(1) H(6) 2.5119 no .
C(1) H(7) 2.3778 no .
C(1) H(8) 3.1469 no .
C(1) H(10) 2.7066 no .
C(2) H(6) 2.6902 no .
C(2) H(9) 2.8080 no .
C(2) H(10) 2.4484 no .
C(2) H(11) 2.4760 no .
C(2) H(12) 3.2344 no .
C(3) H(1) 2.5240 no .
C(3) H(2) 3.2559 no .
C(3) H(4) 2.8052 no .
C(3) H(7) 2.9445 no .
C(3) H(8) 2.3471 no .
C(3) H(18) 2.6036 no .
C(4) H(1) 2.7453 no .
C(4) H(2) 2.4944 no .
C(4) H(5) 2.5290 no .
C(4) H(6) 3.2538 no .
C(4) H(24) 2.6037 no .
C(5) H(2) 2.8274 no .
C(5) H(3) 2.5106 no .
C(5) H(4) 3.2519 no .
C(5) H(11) 2.7599 no .
C(5) H(12) 2.4279 no .
C(5) H(30) 2.6042 no .
C(6) H(3) 2.7572 no .
C(6) H(4) 2.4772 no .
C(6) H(9) 2.4452 no .
C(6) H(10) 3.2151 no .
C(6) H(36) 2.6304 no .
C(7) H(8) 2.6473 no .
C(7) H(13) 3.1545 no .
C(7) H(18) 2.6794 no .
C(7) H(31) 2.9680 no .
C(8) H(31) 2.8653 no .
C(9) H(15) 2.6780 no .
C(9) H(31) 3.3060 no .
C(10) H(14) 2.6836 no .
C(10) H(17) 3.2359 no .
C(11) H(18) 3.2432 no .
C(12) H(15) 3.2411 no .
C(13) H(5) 2.6765 no .
C(13) H(6) 3.0771 no .
C(13) H(16) 3.2372 no .
C(14) H(5) 2.6634 no .
C(14) H(6) 2.8739 no .
C(14) H(8) 3.5777 no .
C(14) H(14) 3.2769 no .
C(14) H(15) 3.2868 no .
C(14) H(17) 3.2591 no .
C(14) H(31) 3.3988 no .
C(15) H(13) 3.2353 no .
C(15) H(16) 3.2552 no .
C(15) H(18) 3.2914 no .
C(15) H(31) 3.5501 no .
C(16) H(2) 3.1695 no .
C(16) H(19) 3.1603 no .
C(16) H(24) 2.6906 no .
C(17) H(25) 3.3262 no .
C(18) H(21) 2.6703 no .
C(19) H(20) 2.6725 no .
C(19) H(23) 3.2342 no .
C(20) H(24) 3.2532 no .
C(21) H(21) 3.2427 no .
C(22) H(7) 2.7284 no .
C(22) H(8) 2.9614 no .
C(22) H(22) 3.2475 no .
C(23) H(7) 2.6897 no .
C(23) H(8) 2.7953 no .
C(23) H(20) 3.2824 no .
C(23) H(21) 3.2983 no .
C(23) H(23) 3.2570 no .
C(24) H(19) 3.2344 no .
C(24) H(22) 3.2595 no .
C(24) H(24) 3.2880 no .
C(25) H(12) 2.7751 no .
C(25) H(25) 3.1502 no .
C(25) H(30) 2.6880 no .
C(26) H(19) 2.7526 no .
C(27) H(19) 3.5334 no .
C(27) H(27) 2.6898 no .
C(28) H(26) 2.6898 no .
C(28) H(29) 3.2304 no .
C(29) H(30) 3.2561 no .
C(30) H(27) 3.2389 no .
C(31) H(9) 2.7443 no .
C(31) H(10) 2.9727 no .
C(31) H(28) 3.2479 no .
C(32) H(9) 2.6921 no .
C(32) H(10) 2.8236 no .
C(32) H(26) 3.2725 no .
C(32) H(27) 3.2924 no .
C(32) H(29) 3.2604 no .
C(33) H(25) 3.2329 no .
C(33) H(28) 3.2546 no .
C(33) H(30) 3.2974 no .
C(34) H(4) 2.7782 no .
C(34) H(31) 3.1507 no .
C(34) H(36) 2.6949 no .
C(35) H(6) 3.4841 no .
C(36) H(33) 2.6749 no .
C(37) H(32) 2.6734 no .
C(37) H(35) 3.2302 no .
C(38) H(36) 3.2509 no .
C(39) H(33) 3.2382 no .
C(40) H(11) 2.7316 no .
C(40) H(12) 3.0376 no .
C(40) H(34) 3.2446 no .
C(41) H(11) 2.6922 no .
C(41) H(12) 2.8440 no .
C(41) H(32) 3.2747 no .
C(41) H(33) 3.2946 no .
C(41) H(35) 3.2557 no .
C(42) H(31) 3.2264 no .
C(42) H(34) 3.2611 no .
C(42) H(36) 3.2898 no .
C(43) H(13) 2.8506 no .
C(43) H(25) 3.3799 no .
C(43) H(31) 3.2337 no .
C(44) H(13) 3.3674 no .
H(1) H(3) 2.3386 no .
H(1) H(4) 2.3407 no .
H(1) H(5) 2.4749 no .
H(1) H(6) 2.5712 no .
H(1) H(7) 2.4563 no .
H(1) H(8) 3.2826 no .
H(1) H(10) 3.4718 no .
H(2) H(3) 2.3392 no .
H(2) H(4) 2.8408 no .
H(2) H(5) 3.5034 no .
H(2) H(6) 3.4594 no .
H(2) H(7) 2.2438 no .
H(2) H(8) 3.3776 no .
H(2) H(9) 3.4981 no .
H(2) H(10) 2.1666 no .
H(3) H(6) 3.4951 no .
H(3) H(9) 2.5844 no .
H(3) H(10) 2.4200 no .
H(3) H(11) 2.4927 no .
H(3) H(12) 3.4859 no .
H(4) H(5) 3.3395 no .
H(4) H(6) 2.1349 no .
H(4) H(9) 3.5476 no .
H(4) H(10) 3.4015 no .
H(4) H(11) 2.4461 no .
H(4) H(12) 3.4261 no .
H(5) H(7) 2.8113 no .
H(5) H(8) 2.2596 no .
H(5) H(18) 2.1537 no .
H(6) H(8) 3.3052 no .
H(6) H(18) 2.6484 no .
H(6) H(31) 3.4882 no .
H(7) H(24) 2.2140 no .
H(8) H(24) 2.5362 no .
H(9) H(11) 2.4982 no .
H(9) H(12) 2.3452 no .
H(9) H(30) 2.2442 no .
H(10) H(11) 3.4650 no .
H(10) H(12) 3.3761 no .
H(10) H(30) 2.5305 no .
H(11) H(36) 2.2106 no .
H(12) H(36) 2.6258 no .
H(13) H(14) 2.2780 no .
H(13) H(31) 3.2476 no .
H(13) H(39) 3.0058 no .
H(14) H(15) 2.5381 no .
H(15) H(16) 2.2903 no .
H(16) H(17) 2.3244 no .
H(17) H(18) 2.2973 no .
H(19) H(20) 2.2812 no .
H(19) H(25) 2.4986 no .
H(20) H(21) 2.5228 no .
H(21) H(22) 2.2977 no .
H(22) H(23) 2.3221 no .
H(23) H(24) 2.2993 no .
H(25) H(26) 2.2761 no .
H(26) H(27) 2.5487 no .
H(27) H(28) 2.2758 no .
H(28) H(29) 2.3282 no .
H(29) H(30) 2.3061 no .
H(31) H(32) 2.2774 no .
H(31) H(37) 3.3984 no .
H(32) H(33) 2.5271 no .
H(33) H(34) 2.2877 no .
H(34) H(35) 2.3247 no .
H(35) H(36) 2.2975 no .
Cl(1) H(4) 3.2460 no .
Cl(1) H(5) 3.3638 no 3_566
Cl(1) H(6) 3.4482 no .
Cl(1) H(7) 3.5063 no 3_566
Cl(1) H(8) 3.4354 no 3_566
Cl(1) H(24) 3.5664 no 3_566
Cl(1) H(26) 3.3216 no 4_455
Cl(1) H(29) 3.3769 no 3_666
Cl(2) H(2) 3.4249 no 2_545
Cl(2) H(9) 3.3951 no 4_454
Cl(2) H(10) 3.3804 no 2_545
Cl(2) H(11) 3.4290 no 4_454
Cl(2) H(12) 3.4351 no 4_454
Cl(2) H(17) 3.0354 no 4_554
Cl(2) H(19) 3.4072 no .
Cl(2) H(36) 3.3281 no 4_454
Cl(2) H(39) 3.5967 no .
O(1) H(4) 2.7971 no .
O(1) H(6) 3.4008 no .
O(1) H(11) 3.5312 no .
O(1) H(14) 3.3412 no 4_555
O(1) H(27) 3.4390 no 4_455
O(1) H(29) 3.2930 no 3_666
O(2) H(1) 3.2288 no .
O(2) H(3) 3.3944 no .
O(2) H(4) 2.5639 no .
O(2) H(5) 3.5498 no .
O(2) H(5) 2.4892 no 3_566
O(2) H(6) 2.8294 no .
O(2) H(8) 3.3694 no 3_566
O(2) H(18) 2.7835 no 3_566
O(2) H(28) 3.5654 no 3_666
O(2) H(29) 2.8983 no 3_666
O(3) H(1) 3.2421 no 3_566
O(3) H(5) 3.2523 no 3_566
O(3) H(6) 3.5506 no .
O(3) H(7) 2.6586 no 3_566
O(3) H(8) 3.2288 no 3_566
O(3) H(18) 3.3424 no .
O(3) H(24) 3.1536 no 3_566
O(3) H(26) 2.5851 no 4_455
O(3) H(40) 2.5237 no .
O(3) H(42) 3.5691 no .
O(4) H(7) 3.3308 no 3_566
O(4) H(8) 2.9608 no 3_566
O(4) H(14) 3.3543 no 4_555
O(4) H(15) 2.8347 no 4_555
O(4) H(24) 2.7034 no 3_566
O(4) H(26) 3.3263 no 4_455
O(4) H(28) 3.1629 no 3_666
O(4) H(29) 3.4555 no 3_666
O(4) H(34) 2.8617 no 2_556
O(5) H(9) 3.4679 no 4_454
O(5) H(11) 3.3660 no 4_454
O(5) H(12) 2.7854 no 4_454
O(5) H(16) 2.7034 no 4_554
O(5) H(17) 3.1026 no 4_554
O(5) H(19) 3.3566 no .
O(5) H(20) 3.1325 no .
O(5) H(22) 2.6080 no 3_565
O(5) H(23) 3.2948 no 3_565
O(5) H(36) 3.0089 no 4_454
O(6) H(1) 3.5455 no 2_545
O(6) H(2) 2.8013 no 2_545
O(6) H(10) 3.5810 no 2_545
O(6) H(17) 2.8536 no 4_554
O(6) H(19) 2.7716 no .
O(6) H(25) 2.9723 no .
O(6) H(41) 3.5776 no 4_554
O(7) H(2) 2.9154 no 2_545
O(7) H(3) 2.8469 no 2_545
O(7) H(9) 3.1371 no 2_545
O(7) H(9) 2.5110 no 4_454
O(7) H(10) 2.4751 no 2_545
O(7) H(11) 3.5068 no 4_454
O(7) H(12) 3.5070 no 4_454
O(7) H(17) 2.6701 no 4_554
O(7) H(30) 3.2069 no 2_545
O(7) H(30) 2.9175 no 4_454
O(8) H(10) 3.5986 no 2_545
O(8) H(11) 2.8532 no 4_454
O(8) H(12) 3.4453 no 4_454
O(8) H(13) 2.5069 no .
O(8) H(30) 3.3579 no 2_545
O(8) H(36) 2.5320 no 4_454
O(8) H(39) 2.7546 no .
N(3) H(35) 2.9328 no 4_454
N(4) H(35) 3.1232 no 4_454
N(4) H(38) 2.8081 no 2_555
N(5) H(23) 3.3367 no 2_545
N(5) H(38) 3.4200 no 2_555
N(8) H(27) 3.4780 no 4_455
N(8) H(32) 3.0851 no .
N(8) H(32) 2.7338 no 3_556
N(8) H(33) 3.4506 no .
N(8) H(37) 2.5410 no 3_556
C(1) H(17) 3.2828 no 3_566
C(1) H(18) 3.4572 no 3_566
C(2) H(29) 3.2291 no 3_666
C(2) H(30) 3.5858 no 3_666
C(4) H(35) 3.2036 no 4_454
C(5) H(38) 3.4632 no 2_555
C(5) H(39) 3.5618 no 2_555
C(6) H(22) 3.3181 no 2_545
C(7) H(35) 3.5084 no 4_454
C(8) H(35) 2.9594 no 4_454
C(8) H(36) 3.3942 no 4_454
C(10) H(23) 3.4920 no 2_445
C(10) H(27) 3.5416 no 1_455
C(10) H(41) 3.4781 no .
C(10) H(42) 3.5361 no .
C(11) H(23) 3.1018 no 2_445
C(11) H(41) 2.9974 no .
C(11) H(42) 3.5193 no .
C(12) H(1) 3.2623 no 3_566
C(12) H(40) 3.5694 no .
C(12) H(41) 2.9584 no .
C(12) H(42) 3.3172 no .
C(13) H(1) 3.1751 no 3_566
C(13) H(40) 3.5515 no .
C(13) H(41) 3.4011 no .
C(13) H(42) 3.1080 no .
C(14) H(42) 3.1120 no .
C(15) H(42) 3.3452 no .
C(16) H(35) 2.7919 no 4_454
C(16) H(38) 2.9998 no 2_555
C(17) H(35) 3.5432 no 4_454
C(17) H(37) 3.5972 no 2_555
C(17) H(38) 2.9800 no 2_555
C(18) H(22) 3.5611 no 3_565
C(18) H(37) 3.5464 no 2_555
C(18) H(38) 3.3234 no 2_555
C(19) H(21) 3.2556 no 3_565
C(20) H(12) 3.0347 no 2_555
C(20) H(21) 3.2945 no 3_565
C(21) H(12) 3.4557 no 2_555
C(21) H(16) 3.1551 no 2_455
C(21) H(25) 3.4676 no 2_555
C(22) H(25) 3.1773 no 2_555
C(22) H(34) 3.2315 no 4_454
C(22) H(35) 3.5602 no 4_454
C(23) H(35) 2.9870 no 4_454
C(23) H(38) 3.3593 no 2_555
C(24) H(35) 3.4940 no 4_454
C(24) H(38) 3.4938 no 2_555
C(25) H(23) 3.5512 no 2_545
C(25) H(38) 3.1216 no 2_555
C(25) H(39) 3.2507 no 2_555
C(26) H(23) 3.1247 no 2_545
C(26) H(24) 3.1817 no 2_545
C(27) H(23) 3.2114 no 2_545
C(27) H(24) 3.2170 no 2_545
C(27) H(40) 3.0397 no 4_554
C(29) H(34) 3.4923 no 4_554
C(30) H(3) 3.0720 no 3_666
C(30) H(17) 3.4817 no 1_655
C(30) H(39) 3.3212 no 2_555
C(31) H(3) 3.1230 no 3_666
C(31) H(17) 3.5219 no 1_655
C(31) H(39) 2.7752 no 2_555
C(32) H(16) 3.4243 no 1_655
C(32) H(37) 3.5189 no 2_555
C(32) H(38) 3.3477 no 2_555
C(32) H(39) 2.8766 no 2_555
C(33) H(16) 3.4265 no 1_655
C(33) H(23) 3.5256 no 2_545
C(33) H(37) 3.5965 no 2_555
C(33) H(39) 3.5275 no 2_555
C(34) H(22) 3.4180 no 2_545
C(35) H(42) 3.2259 no .
C(36) H(42) 3.2333 no .
C(37) H(21) 3.3103 no 2_545
C(37) H(27) 3.2931 no 4_455
C(37) H(28) 3.2854 no 4_455
C(38) H(8) 3.5381 no 4_555
C(38) H(21) 3.4340 no 2_545
C(38) H(27) 3.5795 no 4_455
C(38) H(28) 2.9594 no 4_455
C(39) H(8) 3.3950 no 4_555
C(39) H(13) 3.5074 no 4_555
C(39) H(21) 3.4427 no 2_545
C(40) H(13) 3.4524 no 4_555
C(40) H(21) 3.3223 no 2_545
C(40) H(22) 3.0073 no 2_545
C(41) H(21) 3.1573 no 2_545
C(41) H(22) 3.2507 no 2_545
C(42) H(21) 3.1561 no 2_545
C(44) H(10) 3.3614 no 2_545
C(45) H(20) 3.5213 no 4_455
C(45) H(26) 3.2729 no 4_455
C(45) H(27) 3.5697 no 4_455
C(45) H(32) 3.0336 no .
C(45) H(32) 3.3644 no 3_556
C(45) H(37) 3.2818 no 3_556
C(46) H(26) 3.1585 no 4_455
C(46) H(32) 3.4877 no .
H(1) O(2) 3.2288 no .
H(1) O(3) 3.2421 no 3_566
H(1) O(6) 3.5455 no 2_555
H(1) C(12) 3.2623 no 3_566
H(1) C(13) 3.1751 no 3_566
H(1) H(17) 2.6883 no 3_566
H(1) H(18) 2.5086 no 3_566
H(2) Cl(2) 3.4249 no 2_555
H(2) O(6) 2.8013 no 2_555
H(2) O(7) 2.9154 no 2_555
H(2) H(17) 3.1937 no 3_566
H(2) H(38) 3.2724 no 2_555
H(3) O(2) 3.3944 no .
H(3) O(7) 2.8469 no 2_555
H(3) C(30) 3.0720 no 3_666
H(3) C(31) 3.1230 no 3_666
H(3) H(17) 3.0312 no 3_566
H(3) H(29) 2.5491 no 3_666
H(3) H(30) 2.6448 no 3_666
H(4) Cl(1) 3.2460 no .
H(4) O(1) 2.7971 no .
H(4) O(2) 2.5639 no .
H(4) H(29) 3.0116 no 3_666
H(5) Cl(1) 3.3638 no 3_566
H(5) O(2) 3.5498 no .
H(5) O(2) 2.4892 no 3_566
H(5) O(3) 3.2523 no 3_566
H(6) Cl(1) 3.4482 no .
H(6) O(1) 3.4008 no .
H(6) O(2) 2.8294 no .
H(6) O(3) 3.5506 no .
H(7) Cl(1) 3.5063 no 3_566
H(7) O(3) 2.6586 no 3_566
H(7) O(4) 3.3308 no 3_566
H(7) H(25) 3.5509 no 2_555
H(8) Cl(1) 3.4354 no 3_566
H(8) O(2) 3.3694 no 3_566
H(8) O(3) 3.2288 no 3_566
H(8) O(4) 2.9608 no 3_566
H(8) C(38) 3.5381 no 4_454
H(8) C(39) 3.3950 no 4_454
H(8) H(34) 2.9813 no 4_454
H(8) H(35) 2.6863 no 4_454
H(9) Cl(2) 3.3951 no 4_555
H(9) O(5) 3.4679 no 4_555
H(9) O(7) 3.1371 no 2_555
H(9) O(7) 2.5110 no 4_555
H(9) H(9) 3.5299 no 3_666
H(9) H(30) 3.1738 no 3_666
H(10) Cl(2) 3.3804 no 2_555
H(10) O(6) 3.5810 no 2_555
H(10) O(7) 2.4751 no 2_555
H(10) O(8) 3.5986 no 2_555
H(10) C(44) 3.3614 no 2_555
H(10) H(38) 2.8908 no 2_555
H(10) H(39) 2.9469 no 2_555
H(11) Cl(2) 3.4290 no 4_555
H(11) O(1) 3.5312 no .
H(11) O(5) 3.3660 no 4_555
H(11) O(7) 3.5068 no 4_555
H(11) O(8) 2.8532 no 4_555
H(11) H(29) 3.3230 no 3_666
H(11) H(30) 3.4269 no 3_666
H(12) Cl(2) 3.4351 no 4_555
H(12) O(5) 2.7854 no 4_555
H(12) O(7) 3.5070 no 4_555
H(12) O(8) 3.4453 no 4_555
H(12) C(20) 3.0347 no 2_545
H(12) C(21) 3.4557 no 2_545
H(12) H(22) 2.5365 no 2_545
H(12) H(23) 3.3126 no 2_545
H(13) O(8) 2.5069 no .
H(13) C(39) 3.5074 no 4_454
H(13) C(40) 3.4524 no 4_454
H(13) H(35) 3.0541 no 4_454
H(13) H(36) 2.9437 no 4_454
H(14) O(1) 3.3412 no 4_454
H(14) O(4) 3.3543 no 4_454
H(14) H(29) 3.3359 no 2_545
H(15) O(4) 2.8347 no 4_454
H(15) H(23) 3.0923 no 2_445
H(15) H(27) 3.5440 no 1_455
H(15) H(34) 3.4712 no 3_556
H(16) O(5) 2.7034 no 4_455
H(16) C(21) 3.1551 no 2_445
H(16) C(32) 3.4243 no 1_455
H(16) C(33) 3.4265 no 1_455
H(16) H(23) 2.2853 no 2_445
H(16) H(41) 3.2356 no .
H(17) Cl(2) 3.0354 no 4_455
H(17) O(5) 3.1026 no 4_455
H(17) O(6) 2.8536 no 4_455
H(17) O(7) 2.6701 no 4_455
H(17) C(1) 3.2828 no 3_566
H(17) C(30) 3.4817 no 1_455
H(17) C(31) 3.5219 no 1_455
H(17) H(1) 2.6883 no 3_566
H(17) H(2) 3.1937 no 3_566
H(17) H(3) 3.0312 no 3_566
H(17) H(29) 3.5958 no 1_455
H(17) H(41) 3.1834 no .
H(18) O(2) 2.7835 no 3_566
H(18) O(3) 3.3424 no .
H(18) C(1) 3.4572 no 3_566
H(18) H(1) 2.5086 no 3_566
H(18) H(42) 3.4955 no .
H(19) Cl(2) 3.4072 no .
H(19) O(5) 3.3566 no .
H(19) O(6) 2.7716 no .
H(19) H(38) 3.4064 no 2_555
H(19) H(41) 3.4431 no 4_554
H(20) O(5) 3.1325 no .
H(20) C(45) 3.5213 no 4_554
H(20) H(22) 3.3160 no 3_565
H(20) H(41) 2.8778 no 4_554
H(21) C(19) 3.2556 no 3_565
H(21) C(20) 3.2945 no 3_565
H(21) C(37) 3.3103 no 2_555
H(21) C(38) 3.4340 no 2_555
H(21) C(39) 3.4427 no 2_555
H(21) C(40) 3.3223 no 2_555
H(21) C(41) 3.1573 no 2_555
H(21) C(42) 3.1561 no 2_555
H(21) H(21) 3.3606 no 3_565
H(21) H(22) 3.4154 no 3_565
H(22) O(5) 2.6080 no 3_565
H(22) C(6) 3.3181 no 2_555
H(22) C(18) 3.5611 no 3_565
H(22) C(34) 3.4180 no 2_555
H(22) C(40) 3.0073 no 2_555
H(22) C(41) 3.2507 no 2_555
H(22) H(12) 2.5365 no 2_555
H(22) H(20) 3.3160 no 3_565
H(22) H(21) 3.4154 no 3_565
H(22) H(36) 2.8995 no 2_555
H(23) O(5) 3.2948 no 3_565
H(23) N(5) 3.3367 no 2_555
H(23) C(10) 3.4920 no 2_455
H(23) C(11) 3.1018 no 2_455
H(23) C(25) 3.5512 no 2_555
H(23) C(26) 3.1247 no 2_555
H(23) C(27) 3.2114 no 2_555
H(23) C(33) 3.5256 no 2_555
H(23) H(12) 3.3126 no 2_555
H(23) H(15) 3.0923 no 2_455
H(23) H(16) 2.2853 no 2_455
H(23) H(25) 3.4570 no 2_555
H(23) H(26) 3.5712 no 2_555
H(24) Cl(1) 3.5664 no 3_566
H(24) O(3) 3.1536 no 3_566
H(24) O(4) 2.7034 no 3_566
H(24) C(26) 3.1817 no 2_555
H(24) C(27) 3.2170 no 2_555
H(24) H(25) 2.9480 no 2_555
H(24) H(26) 3.0051 no 2_555
H(24) H(34) 3.0979 no 4_454
H(25) O(6) 2.9723 no .
H(25) C(21) 3.4676 no 2_545
H(25) C(22) 3.1773 no 2_545
H(25) H(7) 3.5509 no 2_545
H(25) H(23) 3.4570 no 2_545
H(25) H(24) 2.9480 no 2_545
H(25) H(40) 3.5559 no 4_554
H(26) Cl(1) 3.3216 no 4_554
H(26) O(3) 2.5851 no 4_554
H(26) O(4) 3.3263 no 4_554
H(26) C(45) 3.2729 no 4_554
H(26) C(46) 3.1585 no 4_554
H(26) H(23) 3.5712 no 2_545
H(26) H(24) 3.0051 no 2_545
H(26) H(40) 2.3546 no 4_554
H(27) O(1) 3.4390 no 4_554
H(27) N(8) 3.4780 no 4_554
H(27) C(10) 3.5416 no 1_655
H(27) C(37) 3.2931 no 4_554
H(27) C(38) 3.5795 no 4_554
H(27) C(45) 3.5697 no 4_554
H(27) H(15) 3.5440 no 1_655
H(27) H(33) 3.3337 no 4_554
H(28) O(2) 3.5654 no 3_666
H(28) O(4) 3.1629 no 3_666
H(28) C(37) 3.2854 no 4_554
H(28) C(38) 2.9594 no 4_554
H(28) H(33) 3.1727 no 4_554
H(28) H(34) 2.5931 no 4_554
H(29) Cl(1) 3.3769 no 3_666
H(29) O(1) 3.2930 no 3_666
H(29) O(2) 2.8983 no 3_666
H(29) O(4) 3.4555 no 3_666
H(29) C(2) 3.2291 no 3_666
H(29) H(3) 2.5491 no 3_666
H(29) H(4) 3.0116 no 3_666
H(29) H(11) 3.3230 no 3_666
H(29) H(14) 3.3359 no 2_555
H(29) H(17) 3.5958 no 1_655
H(30) O(7) 3.2069 no 2_555
H(30) O(7) 2.9175 no 4_555
H(30) O(8) 3.3579 no 2_555
H(30) C(2) 3.5858 no 3_666
H(30) H(3) 2.6448 no 3_666
H(30) H(9) 3.1738 no 3_666
H(30) H(11) 3.4269 no 3_666
H(30) H(39) 2.9221 no 2_555
H(31) H(42) 2.9672 no .
H(32) N(8) 3.0851 no .
H(32) N(8) 2.7338 no 3_556
H(32) C(45) 3.0336 no .
H(32) C(45) 3.3644 no 3_556
H(32) C(46) 3.4877 no .
H(32) H(42) 2.9860 no .
H(33) N(8) 3.4506 no .
H(33) H(27) 3.3337 no 4_455
H(33) H(28) 3.1727 no 4_455
H(34) O(4) 2.8617 no 2_546
H(34) C(22) 3.2315 no 4_555
H(34) C(29) 3.4923 no 4_455
H(34) H(8) 2.9813 no 4_555
H(34) H(15) 3.4712 no 3_556
H(34) H(24) 3.0979 no 4_555
H(34) H(28) 2.5931 no 4_455
H(35) N(3) 2.9328 no 4_555
H(35) N(4) 3.1232 no 4_555
H(35) C(4) 3.2036 no 4_555
H(35) C(7) 3.5084 no 4_555
H(35) C(8) 2.9594 no 4_555
H(35) C(16) 2.7919 no 4_555
H(35) C(17) 3.5432 no 4_555
H(35) C(22) 3.5602 no 4_555
H(35) C(23) 2.9870 no 4_555
H(35) C(24) 3.4940 no 4_555
H(35) H(8) 2.6863 no 4_555
H(35) H(13) 3.0541 no 4_555
H(36) Cl(2) 3.3281 no 4_555
H(36) O(5) 3.0089 no 4_555
H(36) O(8) 2.5320 no 4_555
H(36) C(8) 3.3942 no 4_555
H(36) H(13) 2.9437 no 4_555
H(36) H(22) 2.8995 no 2_545
H(37) N(8) 2.5410 no 3_556
H(37) C(17) 3.5972 no 2_545
H(37) C(18) 3.5464 no 2_545
H(37) C(32) 3.5189 no 2_545
H(37) C(33) 3.5965 no 2_545
H(37) C(45) 3.2818 no 3_556
H(38) N(4) 2.8081 no 2_545
H(38) N(5) 3.4200 no 2_545
H(38) C(5) 3.4632 no 2_545
H(38) C(16) 2.9998 no 2_545
H(38) C(17) 2.9800 no 2_545
H(38) C(18) 3.3234 no 2_545
H(38) C(23) 3.3593 no 2_545
H(38) C(24) 3.4938 no 2_545
H(38) C(25) 3.1216 no 2_545
H(38) C(32) 3.3477 no 2_545
H(38) H(2) 3.2724 no 2_545
H(38) H(10) 2.8908 no 2_545
H(38) H(19) 3.4064 no 2_545
H(39) Cl(2) 3.5967 no .
H(39) O(8) 2.7546 no .
H(39) C(5) 3.5618 no 2_545
H(39) C(25) 3.2507 no 2_545
H(39) C(30) 3.3212 no 2_545
H(39) C(31) 2.7752 no 2_545
H(39) C(32) 2.8766 no 2_545
H(39) C(33) 3.5275 no 2_545
H(39) H(10) 2.9469 no 2_545
H(39) H(30) 2.9221 no 2_545
H(40) O(3) 2.5237 no .
H(40) C(12) 3.5694 no .
H(40) C(13) 3.5515 no .
H(40) C(27) 3.0397 no 4_455
H(40) H(25) 3.5559 no 4_455
H(40) H(26) 2.3546 no 4_455
H(41) O(6) 3.5776 no 4_455
H(41) C(10) 3.4781 no .
H(41) C(11) 2.9974 no .
H(41) C(12) 2.9584 no .
H(41) C(13) 3.4011 no .
H(41) H(16) 3.2356 no .
H(41) H(17) 3.1834 no .
H(41) H(19) 3.4431 no 4_455
H(41) H(20) 2.8778 no 4_455
H(42) O(3) 3.5691 no .
H(42) C(10) 3.5361 no .
H(42) C(11) 3.5193 no .
H(42) C(12) 3.3172 no .
H(42) C(13) 3.1080 no .
H(42) C(14) 3.1120 no .
H(42) C(15) 3.3452 no .
H(42) C(35) 3.2259 no .
H(42) C(36) 3.2333 no .
H(42) H(18) 3.4955 no .
H(42) H(31) 2.9672 no .
H(42) H(32) 2.9860 no .

loop_
_geom_torsion_atom_site_label_1
_geom_torsion_atom_site_label_2
_geom_torsion_atom_site_label_3
_geom_torsion_atom_site_label_4
_geom_torsion
_geom_torsion_publ_flag
N(1) Cd(1) N(2) C(2) 15.58(10) no
N(1) Cd(1) N(2) C(5) -105.26(11) no
N(1) Cd(1) N(2) C(6) 134.70(12) no
N(2) Cd(1) N(1) C(1) 12.66(10) no
N(2) Cd(1) N(1) C(3) -105.92(10) no
N(2) Cd(1) N(1) C(4) 134.28(12) no
N(1) Cd(1) N(3) C(7) -34.32(12) no
N(1) Cd(1) N(3) C(8) 166.44(18) no
N(3) Cd(1) N(1) C(1) 160.21(13) no
N(3) Cd(1) N(1) C(3) 41.63(9) no
N(3) Cd(1) N(1) C(4) -78.18(11) no
N(1) Cd(1) N(4) C(16) -5.48(12) no
N(1) Cd(1) N(4) C(17) 178.87(15) no
N(4) Cd(1) N(1) C(1) -110.25(12) no
N(4) Cd(1) N(1) C(3) 131.17(11) no
N(4) Cd(1) N(1) C(4) 11.37(10) no
N(1) Cd(1) N(5) C(25) 27.19(17) no
N(1) Cd(1) N(5) C(26) -135.94(13) no
N(5) Cd(1) N(1) C(1) -38.20(14) no
N(5) Cd(1) N(1) C(3) -156.78(9) no
N(5) Cd(1) N(1) C(4) 83.42(12) no
N(1) Cd(1) N(6) C(34) -97.99(15) no
N(1) Cd(1) N(6) C(35) 100.09(16) no
N(6) Cd(1) N(1) C(1) 79.96(12) no
N(6) Cd(1) N(1) C(3) -38.62(10) no
N(6) Cd(1) N(1) C(4) -158.43(11) no
N(1) Cd(1) N(7) C(43) -36.5(6) no
N(7) Cd(1) N(1) C(1) 164.66(14) no
N(7) Cd(1) N(1) C(3) 46.1(2) no
N(7) Cd(1) N(1) C(4) -73.7(2) no
N(2) Cd(1) N(3) C(7) 9.62(17) no
N(2) Cd(1) N(3) C(8) -149.63(13) no
N(3) Cd(1) N(2) C(2) -25.78(15) no
N(3) Cd(1) N(2) C(5) -146.62(10) no
N(3) Cd(1) N(2) C(6) 93.34(13) no
N(2) Cd(1) N(4) C(16) -69.91(15) no
N(2) Cd(1) N(4) C(17) 114.43(13) no
N(4) Cd(1) N(2) C(2) 78.31(12) no
N(4) Cd(1) N(2) C(5) -42.53(13) no
N(4) Cd(1) N(2) C(6) -162.57(10) no
N(2) Cd(1) N(5) C(25) -26.64(12) no
N(2) Cd(1) N(5) C(26) 170.22(16) no
N(5) Cd(1) N(2) C(2) 152.39(12) no
N(5) Cd(1) N(2) C(5) 31.55(10) no
N(5) Cd(1) N(2) C(6) -88.49(12) no
N(2) Cd(1) N(6) C(34) -25.93(13) no
N(2) Cd(1) N(6) C(35) 172.15(18) no
N(6) Cd(1) N(2) C(2) -87.63(12) no
N(6) Cd(1) N(2) C(5) 151.52(13) no
N(6) Cd(1) N(2) C(6) 31.49(11) no
N(2) Cd(1) N(7) C(43) 107.6(5) no
N(7) Cd(1) N(2) C(2) -147.26(11) no
N(7) Cd(1) N(2) C(5) 91.90(14) no
N(7) Cd(1) N(2) C(6) -28.14(17) no
N(3) Cd(1) N(4) C(16) 62.98(13) no
N(3) Cd(1) N(4) C(17) -112.68(14) no
N(4) Cd(1) N(3) C(7) -108.54(13) no
N(4) Cd(1) N(3) C(8) 92.21(16) no
N(3) Cd(1) N(5) C(25) 149.38(16) no
N(3) Cd(1) N(5) C(26) -13.8(3) no
N(5) Cd(1) N(3) C(7) -165.44(15) no
N(5) Cd(1) N(3) C(8) 35.3(3) no
N(3) Cd(1) N(6) C(34) -164.24(15) no
N(3) Cd(1) N(6) C(35) 33.84(16) no
N(6) Cd(1) N(3) C(7) 66.11(13) no
N(6) Cd(1) N(3) C(8) -93.14(16) no
N(3) Cd(1) N(7) C(43) -32.3(5) no
N(7) Cd(1) N(3) C(7) 147.86(14) no
N(7) Cd(1) N(3) C(8) -11.38(16) no
N(4) Cd(1) N(5) C(25) 92.89(14) no
N(4) Cd(1) N(5) C(26) -70.25(15) no
N(5) Cd(1) N(4) C(16) -133.84(14) no
N(5) Cd(1) N(4) C(17) 50.51(14) no
N(4) Cd(1) N(7) C(43) -113.7(5) no
N(7) Cd(1) N(4) C(16) 144.68(14) no
N(7) Cd(1) N(4) C(17) -30.98(16) no
N(5) Cd(1) N(6) C(34) 32.26(16) no
N(5) Cd(1) N(6) C(35) -129.66(15) no
N(6) Cd(1) N(5) C(25) -85.70(14) no
N(6) Cd(1) N(5) C(26) 111.17(15) no
N(5) Cd(1) N(7) C(43) 162.3(5) no
N(7) Cd(1) N(5) C(25) -163.81(15) no
N(7) Cd(1) N(5) C(26) 33.05(15) no
N(6) Cd(1) N(7) C(43) 52.4(5) no
N(7) Cd(1) N(6) C(34) 111.43(16) no
N(7) Cd(1) N(6) C(35) -50.49(16) no
Cd(1) N(1) C(1) C(2) -40.3(2) no
Cd(1) N(1) C(3) C(7) -48.58(17) no
Cd(1) N(1) C(4) C(16) -16.4(3) no
C(1) N(1) C(3) C(7) -165.13(16) no
C(3) N(1) C(1) C(2) 75.3(3) no
C(1) N(1) C(4) C(16) 103.5(3) no
C(4) N(1) C(1) C(2) -162.54(19) no
C(3) N(1) C(4) C(16) -133.85(19) no
C(4) N(1) C(3) C(7) 72.3(3) no
Cd(1) N(2) C(2) C(1) -42.65(19) no
Cd(1) N(2) C(5) C(25) -35.72(19) no
Cd(1) N(2) C(6) C(34) -36.4(3) no
C(2) N(2) C(5) C(25) -154.42(16) no
C(5) N(2) C(2) C(1) 77.9(2) no
C(2) N(2) C(6) C(34) 80.7(3) no
C(6) N(2) C(2) C(1) -160.40(17) no
C(5) N(2) C(6) C(34) -156.94(18) no
C(6) N(2) C(5) C(25) 83.5(2) no
Cd(1) N(3) C(7) C(3) 20.0(3) no
Cd(1) N(3) C(7) C(14) -158.23(15) no
Cd(1) N(3) C(8) C(9) 156.03(16) no
C(7) N(3) C(8) C(9) -1.8(4) no
C(8) N(3) C(7) C(3) -178.86(19) no
C(8) N(3) C(7) C(14) 2.9(4) no
Cd(1) N(4) C(16) C(4) -1.7(3) no
Cd(1) N(4) C(16) C(23) -177.25(13) no
Cd(1) N(4) C(17) C(18) 177.52(15) no
C(16) N(4) C(17) C(18) 1.9(4) no
C(17) N(4) C(16) C(4) 174.13(19) no
C(17) N(4) C(16) C(23) -1.5(4) no
Cd(1) N(5) C(25) C(5) 16.7(3) no
Cd(1) N(5) C(25) C(32) -160.55(14) no
Cd(1) N(5) C(26) C(27) 161.44(15) no
C(25) N(5) C(26) C(27) -1.3(4) no
C(26) N(5) C(25) C(5) -179.31(19) no
C(26) N(5) C(25) C(32) 3.4(4) no
Cd(1) N(6) C(34) C(6) 15.0(3) no
Cd(1) N(6) C(34) C(41) -161.54(16) no
Cd(1) N(6) C(35) C(36) 160.87(19) no
C(34) N(6) C(35) C(36) -0.6(5) no
C(35) N(6) C(34) C(6) 177.6(3) no
C(35) N(6) C(34) C(41) 1.1(4) no
N(1) C(1) C(2) N(2) 59.0(3) no
N(1) C(3) C(7) N(3) 19.1(3) no
N(1) C(3) C(7) C(14) -162.61(18) no
N(1) C(4) C(16) N(4) 12.7(3) no
N(1) C(4) C(16) C(23) -171.57(17) no
N(2) C(5) C(25) N(5) 13.3(3) no
N(2) C(5) C(25) C(32) -169.37(17) no
N(2) C(6) C(34) N(6) 15.8(4) no
N(2) C(6) C(34) C(41) -167.65(19) no
N(3) C(7) C(14) C(13) 177.4(2) no
N(3) C(7) C(14) C(15) -1.6(4) no
C(3) C(7) C(14) C(13) -0.8(4) no
C(3) C(7) C(14) C(15) -179.7(2) no
N(3) C(8) C(9) C(15) -0.6(4) no
C(8) C(9) C(15) C(10) -177.2(3) no
C(8) C(9) C(15) C(14) 2.0(4) no
C(11) C(10) C(15) C(9) 179.4(4) no
C(11) C(10) C(15) C(14) 0.3(5) no
C(15) C(10) C(11) C(12) 0.4(6) no
C(10) C(11) C(12) C(13) -0.6(7) no
C(11) C(12) C(13) C(14) 0.2(6) no
C(12) C(13) C(14) C(7) -178.4(3) no
C(12) C(13) C(14) C(15) 0.5(5) no
C(7) C(14) C(15) C(9) -0.9(4) no
C(7) C(14) C(15) C(10) 178.3(3) no
C(13) C(14) C(15) C(9) -179.9(3) no
C(13) C(14) C(15) C(10) -0.7(4) no
N(4) C(16) C(23) C(22) 178.20(19) no
N(4) C(16) C(23) C(24) -0.5(4) no
C(4) C(16) C(23) C(22) 2.6(4) no
C(4) C(16) C(23) C(24) -176.08(18) no
N(4) C(17) C(18) C(24) -0.3(5) no
C(17) C(18) C(24) C(19) -178.7(3) no
C(17) C(18) C(24) C(23) -1.7(4) no
C(20) C(19) C(24) C(18) 176.1(3) no
C(20) C(19) C(24) C(23) -0.8(4) no
C(24) C(19) C(20) C(21) 0.6(5) no
C(19) C(20) C(21) C(22) 0.1(5) no
C(20) C(21) C(22) C(23) -0.5(4) no
C(21) C(22) C(23) C(16) -178.4(3) no
C(21) C(22) C(23) C(24) 0.3(4) no
C(16) C(23) C(24) C(18) 2.1(4) no
C(16) C(23) C(24) C(19) 179.12(19) no
C(22) C(23) C(24) C(18) -176.7(2) no
C(22) C(23) C(24) C(19) 0.4(4) no
N(5) C(25) C(32) C(31) 174.9(2) no
N(5) C(25) C(32) C(33) -2.7(4) no
C(5) C(25) C(32) C(31) -2.3(4) no
C(5) C(25) C(32) C(33) -179.92(19) no
N(5) C(26) C(27) C(33) -1.6(4) no
C(26) C(27) C(33) C(28) -176.0(3) no
C(26) C(27) C(33) C(32) 2.2(4) no
C(29) C(28) C(33) C(27) 177.4(4) no
C(29) C(28) C(33) C(32) -0.8(6) no
C(33) C(28) C(29) C(30) -0.0(7) no
C(28) C(29) C(30) C(31) 1.3(7) no
C(29) C(30) C(31) C(32) -1.7(6) no
C(30) C(31) C(32) C(25) -176.7(3) no
C(30) C(31) C(32) C(33) 0.8(5) no
C(25) C(32) C(33) C(27) -0.2(4) no
C(25) C(32) C(33) C(28) 178.1(2) no
C(31) C(32) C(33) C(27) -177.9(3) no
C(31) C(32) C(33) C(28) 0.4(4) no
N(6) C(34) C(41) C(40) 177.6(3) no
N(6) C(34) C(41) C(42) -0.3(4) no
C(6) C(34) C(41) C(40) 1.2(4) no
C(6) C(34) C(41) C(42) -176.8(2) no
N(6) C(35) C(36) C(42) -0.7(5) no
C(35) C(36) C(42) C(37) -176.8(3) no
C(35) C(36) C(42) C(41) 1.5(5) no
C(38) C(37) C(42) C(36) 177.4(3) no
C(38) C(37) C(42) C(41) -0.9(5) no
C(42) C(37) C(38) C(39) 1.5(5) no
C(37) C(38) C(39) C(40) -0.6(5) no
C(38) C(39) C(40) C(41) -0.9(5) no
C(39) C(40) C(41) C(34) -176.4(3) no
C(39) C(40) C(41) C(42) 1.5(5) no
C(34) C(41) C(42) C(36) -0.9(4) no
C(34) C(41) C(42) C(37) 177.4(3) no
C(40) C(41) C(42) C(36) -179.0(3) no
C(40) C(41) C(42) C(37) -0.6(4) no
